data_4127111
loop_
_publ_author_name
'Galley, Shane S.'
'Arico, Alexandra A.'
'Lee, Tsung-Han'
'Deng, Xiaoyu'
'Yao, Yong-Xin'
'Sperling, Joseph M.'
'Proust, Vanessa'
'Storbeck, Julia S.'
'Dobrosavljevic, Vladimir'
'Neu, Jennifer N.'
'Siegrist, Theo'
'Baumbach, Ryan E.'
'Albrecht-Schmitt, Thomas E'
'Kaltsoyannis, Nikolas'
'Lanat\`a, Nicola'

_publ_section_title
;
 Uncovering the Origin of Divergence in the CsM(CrO4)2 (M = La, Pr, Nd,
 Sm, Eu; Am) Family through Examination of the Chemical Bonding in a
 Molecular Cluster and by Band Structure Analysis.
;
_journal_name_full 'Journal of the American Chemical Society'
_journal_paper_doi 10.1021/jacs.7b09474
_journal_year 2018
_chemical_formula_moiety 'Am Cr2 O8, Cs'
_chemical_formula_sum 'Am Cr2 Cs O8'
_chemical_formula_weight 607.91
_space_group_crystal_system monoclinic
_space_group_IT_number 13
_space_group_name_Hall '-P 2yc'
_space_group_name_H-M_alt 'P 1 2/c 1'
_symmetry_space_group_name_Hall '-P 2yc'
_symmetry_space_group_name_H-M 'P 1 2/c 1'
_audit_creation_method SHELXL-2017/1
_cell_angle_alpha 90
_cell_angle_beta 98.691(2)
_cell_angle_gamma 90
_cell_formula_units_Z 2
_cell_length_a 9.1759(11)
_cell_length_b 5.5211(6)
_cell_length_c 7.7323(9)
_cell_measurement_reflns_used 5828
_cell_measurement_temperature 137(2)
_cell_measurement_theta_max 27.529
_cell_measurement_theta_min 2.245
_cell_volume 387.23(8)
_computing_cell_refinement 'SAINT V8.37A (Bruker, 2016)'
_computing_data_collection 'Apex2 (Bruker, 2016)'
_computing_data_reduction 'SAINT V8.37A (Bruker, 2016)'
_computing_structure_refinement
;  
SHELXL-2016/6 (Sheldrick, 2015, 2016), 
SHELXLE Rev714 (H\"ubschle et al., 2011)
;
_computing_structure_solution 'SHELXS-97 (Sheldrick, 2008)'
_diffrn_ambient_temperature 137(2)
_diffrn_measured_fraction_theta_full 1.000
_diffrn_measured_fraction_theta_max 1.000
_diffrn_measurement_device_type 'Bruker ApexII CCD diffractometer'
_diffrn_measurement_method '0.5 wide w/ exposures'
_diffrn_radiation_type MoK\a
_diffrn_radiation_wavelength 0.71073
_diffrn_reflns_av_R_equivalents 0.0370
_diffrn_reflns_av_unetI/netI 0.0245
_diffrn_reflns_Laue_measured_fraction_full 1.000
_diffrn_reflns_Laue_measured_fraction_max 1.000
_diffrn_reflns_limit_h_max 11
_diffrn_reflns_limit_h_min -11
_diffrn_reflns_limit_k_max 7
_diffrn_reflns_limit_k_min -7
_diffrn_reflns_limit_l_max 10
_diffrn_reflns_limit_l_min -10
_diffrn_reflns_number 5511
_diffrn_reflns_point_group_measured_fraction_full 1.000
_diffrn_reflns_point_group_measured_fraction_max 1.000
_diffrn_reflns_theta_full 25.242
_diffrn_reflns_theta_max 27.529
_diffrn_reflns_theta_min 2.245
_diffrn_source 'I-mu-S microsource X-ray tube'
_exptl_absorpt_coefficient_mu 17.199
_exptl_absorpt_correction_T_max 0.7456
_exptl_absorpt_correction_T_min 0.4729
_exptl_absorpt_correction_type multi-scan
_exptl_absorpt_process_details
;
 SADABS 2016/2: Krause, L., Herbst-Irmer, R., Sheldrick G.M. & Stalke D.,
 J. Appl. Cryst. 48 (2015) 3-10
;
_exptl_crystal_colour red
_exptl_crystal_density_diffrn 5.214
_exptl_crystal_description block
_exptl_crystal_F_000 524
_exptl_crystal_size_max 0.05
_exptl_crystal_size_mid 0.03
_exptl_crystal_size_min 0.01
_refine_diff_density_max 2.159
_refine_diff_density_min -1.588
_refine_diff_density_rms 0.317
_refine_ls_extinction_method none
_refine_ls_goodness_of_fit_ref 1.045
_refine_ls_hydrogen_treatment undef
_refine_ls_matrix_type full
_refine_ls_number_parameters 56
_refine_ls_number_reflns 893
_refine_ls_number_restraints 0
_refine_ls_restrained_S_all 1.045
_refine_ls_R_factor_all 0.0198
_refine_ls_R_factor_gt 0.0185
_refine_ls_shift/su_max 0.000
_refine_ls_shift/su_mean 0.000
_refine_ls_structure_factor_coef Fsqd
_refine_ls_weighting_details 'w=1/[\s^2^(Fo^2^)+(0.0206P)^2^+3.5442P] where P=(Fo^2^+2Fc^2^)/3'
_refine_ls_weighting_scheme calc
_refine_ls_wR_factor_gt 0.0450
_refine_ls_wR_factor_ref 0.0459
_reflns_Friedel_coverage 0.000
_reflns_number_gt 864
_reflns_number_total 893
_reflns_threshold_expression 'I > 2\s(I)'
_cod_data_source_file ja7b09474_si_001.cif
_cod_data_source_block b_a
_cod_database_code 4127111
_shelx_shelxl_version_number 2017/1
_shelx_space_group_comment
;
The symmetry employed for this shelxl refinement is uniquely defined
by the following loop, which should always be used as a source of
symmetry information in preference to the above space-group names.
They are only intended as comments.
;

loop_
_space_group_symop_operation_xyz
'x, y, z'
'-x, y, -z+1/2'
'-x, -y, -z'
'x, -y, z-1/2'

loop_
_atom_site_label
_atom_site_type_symbol
_atom_site_fract_x
_atom_site_fract_y
_atom_site_fract_z
_atom_site_U_iso_or_equiv
_atom_site_adp_type
_atom_site_occupancy
_atom_site_site_symmetry_order
_atom_site_calc_flag
_atom_site_refinement_flags_posn
_atom_site_refinement_flags_adp
_atom_site_refinement_flags_occupancy
Am1 Am 1.000000 0.90582(4) 0.250000 0.00552(9) Uani 1 2 d S T P
Cs1 Cs 0.500000 0.82365(8) 0.250000 0.01143(12) Uani 1 2 d S T P
Cr1 Cr 0.78174(9) 0.33173(15) 0.31924(10) 0.00641(17) Uani 1 1 d . . .
O1 O 0.6331(4) 0.3205(7) 0.4059(5) 0.0111(7) Uani 1 1 d . . .
O2 O 0.9284(4) 0.2109(7) 0.4491(5) 0.0090(7) Uani 1 1 d . . .
O3 O 0.8157(4) 0.6145(7) 0.2687(5) 0.0101(7) Uani 1 1 d . . .
O4 O 0.7668(4) 0.1515(7) 0.1489(5) 0.0105(7) Uani 1 1 d . . .

loop_
_atom_site_aniso_label
_atom_site_aniso_U_11
_atom_site_aniso_U_22
_atom_site_aniso_U_33
_atom_site_aniso_U_23
_atom_site_aniso_U_13
_atom_site_aniso_U_12
Am1 0.00632(14) 0.00465(14) 0.00573(13) 0.000 0.00135(9) 0.000
Cs1 0.0090(2) 0.0076(2) 0.0185(2) 0.000 0.00457(17) 0.000
Cr1 0.0063(4) 0.0053(4) 0.0078(4) 0.0003(3) 0.0018(3) 0.0002(3)
O1 0.0112(18) 0.0119(19) 0.0112(17) 0.0007(14) 0.0052(14) 0.0002(14)
O2 0.0109(17) 0.0089(16) 0.0071(16) 0.0003(14) 0.0010(13) 0.0030(14)
O3 0.0092(17) 0.0085(17) 0.0126(18) 0.0009(14) 0.0012(14) -0.0019(14)
O4 0.0113(18) 0.0083(17) 0.0115(17) 0.0005(14) 0.0010(14) -0.0001(14)

loop_
_atom_type_symbol
_atom_type_description
_atom_type_scat_dispersion_real
_atom_type_scat_dispersion_imag
_atom_type_scat_source
Cr Cr 0.3209 0.6236 'International Tables Vol C Tables 4.2.6.8 and 6.1.1.4'
Cs Cs -0.3680 2.1192 'International Tables Vol C Tables 4.2.6.8 and 6.1.1.4'
O O 0.0106 0.0060 'International Tables Vol C Tables 4.2.6.8 and 6.1.1.4'
Am Am -7.8986 4.5125 'International Tables Vol C Tables 4.2.6.8 and 6.1.1.4'

loop_
_geom_angle_atom_site_label_1
_geom_angle_atom_site_label_2
_geom_angle_atom_site_label_3
_geom_angle
_geom_angle_site_symmetry_1
_geom_angle_site_symmetry_3
O3 Am1 O3 93.79(19) . 2_755
O3 Am1 O2 77.47(13) . 4_565
O3 Am1 O2 81.45(13) 2_755 4_565
O3 Am1 O2 81.45(13) . 3_766
O3 Am1 O2 77.47(13) 2_755 3_766
O2 Am1 O2 148.96(18) 4_565 3_766
O3 Am1 O2 99.71(13) . 1_565
O3 Am1 O2 140.85(12) 2_755 1_565
O2 Am1 O2 137.29(14) 4_565 1_565
O2 Am1 O2 68.59(14) 3_766 1_565
O3 Am1 O2 140.85(12) . 2_765
O3 Am1 O2 99.71(13) 2_755 2_765
O2 Am1 O2 68.59(14) 4_565 2_765
O2 Am1 O2 137.29(14) 3_766 2_765
O2 Am1 O2 92.61(18) 1_565 2_765
O3 Am1 O4 156.97(13) . 2_765
O3 Am1 O4 78.78(12) 2_755 2_765
O2 Am1 O4 122.11(12) 4_565 2_765
O2 Am1 O4 75.68(12) 3_766 2_765
O2 Am1 O4 74.52(12) 1_565 2_765
O2 Am1 O4 62.18(12) 2_765 2_765
O3 Am1 O4 78.78(12) . 1_565
O3 Am1 O4 156.97(13) 2_755 1_565
O2 Am1 O4 75.68(12) 4_565 1_565
O2 Am1 O4 122.11(12) 3_766 1_565
O2 Am1 O4 62.18(12) 1_565 1_565
O2 Am1 O4 74.52(12) 2_765 1_565
O4 Am1 O4 115.86(17) 2_765 1_565
O3 Am1 Cr1 171.99(9) . 2_765
O3 Am1 Cr1 91.05(9) 2_755 2_765
O2 Am1 Cr1 97.00(9) 4_565 2_765
O2 Am1 Cr1 105.86(9) 3_766 2_765
O2 Am1 Cr1 80.35(9) 1_565 2_765
O2 Am1 Cr1 31.55(9) 2_765 2_765
O4 Am1 Cr1 30.77(9) 2_765 2_765
O4 Am1 Cr1 94.33(9) 1_565 2_765
O3 Am1 Cr1 91.05(9) . 1_565
O3 Am1 Cr1 171.99(9) 2_755 1_565
O2 Am1 Cr1 105.86(9) 4_565 1_565
O2 Am1 Cr1 97.00(9) 3_766 1_565
O2 Am1 Cr1 31.55(9) 1_565 1_565
O2 Am1 Cr1 80.35(9) 2_765 1_565
O4 Am1 Cr1 94.33(9) 2_765 1_565
O4 Am1 Cr1 30.77(9) 1_565 1_565
Cr1 Am1 Cr1 84.87(3) 2_765 1_565
O3 Am1 Cr1 14.13(9) . .
O3 Am1 Cr1 80.72(9) 2_755 .
O2 Am1 Cr1 80.88(9) 4_565 .
O2 Am1 Cr1 73.47(9) 3_766 .
O2 Am1 Cr1 106.68(9) 1_565 .
O2 Am1 Cr1 148.92(9) 2_765 .
O4 Am1 Cr1 145.92(9) 2_765 .
O4 Am1 Cr1 92.90(9) 1_565 .
Cr1 Am1 Cr1 171.712(17) 2_765 .
Cr1 Am1 Cr1 103.42(2) 1_565 .
O3 Am1 Cr1 80.72(9) . 2_755
O3 Am1 Cr1 14.13(9) 2_755 2_755
O2 Am1 Cr1 73.47(9) 4_565 2_755
O2 Am1 Cr1 80.88(9) 3_766 2_755
O2 Am1 Cr1 148.92(9) 1_565 2_755
O2 Am1 Cr1 106.68(9) 2_765 2_755
O4 Am1 Cr1 92.90(9) 2_765 2_755
O4 Am1 Cr1 145.92(9) 1_565 2_755
Cr1 Am1 Cr1 103.42(2) 2_765 2_755
Cr1 Am1 Cr1 171.712(18) 1_565 2_755
Cr1 Am1 Cr1 68.29(3) . 2_755
O3 Cs1 O3 136.28(14) 2_655 .
O3 Cs1 O1 130.10(10) 2_655 1_565
O3 Cs1 O1 90.07(10) . 1_565
O3 Cs1 O1 90.07(10) 2_655 2_665
O3 Cs1 O1 130.10(10) . 2_665
O1 Cs1 O1 59.91(14) 1_565 2_665
O3 Cs1 O1 109.90(10) 2_655 4_565
O3 Cs1 O1 58.25(10) . 4_565
O1 Cs1 O1 111.07(11) 1_565 4_565
O1 Cs1 O1 94.17(9) 2_665 4_565
O3 Cs1 O1 58.25(10) 2_655 3_666
O3 Cs1 O1 109.90(10) . 3_666
O1 Cs1 O1 94.17(9) 1_565 3_666
O1 Cs1 O1 111.07(11) 2_665 3_666
O1 Cs1 O1 151.11(14) 4_565 3_666
O3 Cs1 O1 89.71(10) 2_655 .
O3 Cs1 O1 50.05(10) . .
O1 Cs1 O1 120.40(12) 1_565 .
O1 Cs1 O1 179.69(7) 2_665 .
O1 Cs1 O1 85.71(8) 4_565 .
O1 Cs1 O1 68.97(11) 3_666 .
O3 Cs1 O1 50.05(10) 2_655 2_655
O3 Cs1 O1 89.71(10) . 2_655
O1 Cs1 O1 179.69(7) 1_565 2_655
O1 Cs1 O1 120.40(12) 2_665 2_655
O1 Cs1 O1 68.97(11) 4_565 2_655
O1 Cs1 O1 85.71(8) 3_666 2_655
O1 Cs1 O1 59.29(14) . 2_655
O3 Cs1 O4 158.89(10) 2_655 1_565
O3 Cs1 O4 58.92(10) . 1_565
O1 Cs1 O4 49.06(10) 1_565 1_565
O1 Cs1 O4 71.67(10) 2_665 1_565
O1 Cs1 O4 62.55(10) 4_565 1_565
O1 Cs1 O4 137.74(10) 3_666 1_565
O1 Cs1 O4 108.51(10) . 1_565
O1 Cs1 O4 130.93(10) 2_655 1_565
O3 Cs1 O4 58.92(10) 2_655 2_665
O3 Cs1 O4 158.89(10) . 2_665
O1 Cs1 O4 71.67(10) 1_565 2_665
O1 Cs1 O4 49.06(10) 2_665 2_665
O1 Cs1 O4 137.74(10) 4_565 2_665
O1 Cs1 O4 62.55(10) 3_666 2_665
O1 Cs1 O4 130.93(10) . 2_665
O1 Cs1 O4 108.52(10) 2_655 2_665
O4 Cs1 O4 111.94(14) 1_565 2_665
O3 Cs1 O4 123.90(10) 2_655 4_566
O3 Cs1 O4 58.03(9) . 4_566
O1 Cs1 O4 58.21(9) 1_565 4_566
O1 Cs1 O4 117.47(9) 2_665 4_566
O1 Cs1 O4 115.01(9) 4_565 4_566
O1 Cs1 O4 66.17(9) 3_666 4_566
O1 Cs1 O4 62.83(9) . 4_566
O1 Cs1 O4 121.48(9) 2_655 4_566
O4 Cs1 O4 75.34(8) 1_565 4_566
O4 Cs1 O4 102.17(8) 2_665 4_566
O3 Cs1 O4 58.03(9) 2_655 3_665
O3 Cs1 O4 123.90(10) . 3_665
O1 Cs1 O4 117.47(9) 1_565 3_665
O1 Cs1 O4 58.21(9) 2_665 3_665
O1 Cs1 O4 66.17(9) 4_565 3_665
O1 Cs1 O4 115.01(9) 3_666 3_665
O1 Cs1 O4 121.48(9) . 3_665
O1 Cs1 O4 62.83(9) 2_655 3_665
O4 Cs1 O4 102.17(8) 1_565 3_665
O4 Cs1 O4 75.34(8) 2_665 3_665
O4 Cs1 O4 175.67(12) 4_566 3_665
O1 Cr1 O4 109.8(2) . .
O1 Cr1 O3 109.7(2) . .
O4 Cr1 O3 112.32(19) . .
O1 Cr1 O2 112.73(19) . .
O4 Cr1 O2 101.54(19) . .
O3 Cr1 O2 110.61(19) . .
O1 Cr1 Am1 129.46(14) . 1_545
O4 Cr1 Am1 52.80(13) . 1_545
O3 Cr1 Am1 120.82(14) . 1_545
O2 Cr1 Am1 49.02(13) . 1_545
O1 Cr1 Cs1 58.35(14) . .
O4 Cr1 Cs1 110.76(14) . .
O3 Cr1 Cs1 55.20(13) . .
O2 Cr1 Cs1 147.64(13) . .
Am1 Cr1 Cs1 162.25(3) 1_545 .
O1 Cr1 Cs1 55.15(14) . 1_545
O4 Cr1 Cs1 57.73(14) . 1_545
O3 Cr1 Cs1 144.52(14) . 1_545
O2 Cr1 Cs1 104.84(13) . 1_545
Am1 Cr1 Cs1 82.12(2) 1_545 1_545
Cs1 Cr1 Cs1 94.32(2) . 1_545
O1 Cr1 Am1 125.73(14) . .
O4 Cr1 Am1 111.83(14) . .
O3 Cr1 Am1 20.38(13) . .
O2 Cr1 Am1 91.35(13) . .
Am1 Cr1 Am1 103.42(2) 1_545 .
Cs1 Cr1 Am1 75.119(18) . .
Cs1 Cr1 Am1 161.97(2) 1_545 .
O1 Cr1 Am1 89.40(14) . 3_766
O4 Cr1 Am1 117.24(14) . 3_766
O3 Cr1 Am1 115.78(14) . 3_766
O2 Cr1 Am1 24.17(13) . 3_766
Am1 Cr1 Am1 68.640(16) 1_545 3_766
Cs1 Cr1 Am1 129.11(2) . 3_766
Cs1 Cr1 Am1 97.149(19) 1_545 3_766
Am1 Cr1 Am1 100.854(19) . 3_766
Cr1 O1 Cs1 100.20(17) . 1_545
Cr1 O1 Cs1 144.3(2) . 3_666
Cs1 O1 Cs1 85.83(9) 1_545 3_666
Cr1 O1 Cs1 96.26(16) . .
Cs1 O1 Cs1 120.40(12) 1_545 .
Cs1 O1 Cs1 111.03(11) 3_666 .
Cr1 O1 Am1 67.81(13) . 3_766
Cs1 O1 Am1 102.22(10) 1_545 3_766
Cs1 O1 Am1 76.48(8) 3_666 3_766
Cs1 O1 Am1 136.82(11) . 3_766
Cr1 O2 Am1 139.1(2) . 3_766
Cr1 O2 Am1 99.43(16) . 1_545
Am1 O2 Am1 111.41(14) 3_766 1_545
Cr1 O3 Am1 145.5(2) . .
Cr1 O3 Cs1 98.90(16) . .
Am1 O3 Cs1 114.66(14) . .
Cr1 O4 Am1 96.43(17) . 1_545
Cr1 O4 Cs1 96.87(16) . 1_545
Am1 O4 Cs1 104.99(12) 1_545 1_545
Cr1 O4 Cs1 128.43(18) . 3_665
Am1 O4 Cs1 134.81(14) 1_545 3_665
Cs1 O4 Cs1 77.83(8) 1_545 3_665
Cr1 O4 Am1 132.37(18) . 3_765
Am1 O4 Am1 71.03(9) 1_545 3_765
Cs1 O4 Am1 130.63(11) 1_545 3_765
Cs1 O4 Am1 73.79(7) 3_665 3_765

loop_
_geom_bond_atom_site_label_1
_geom_bond_atom_site_label_2
_geom_bond_distance
_geom_bond_site_symmetry_2
Am1 O3 2.354(4) .
Am1 O3 2.354(4) 2_755
Am1 O2 2.408(4) 4_565
Am1 O2 2.408(4) 3_766
Am1 O2 2.438(4) 1_565
Am1 O2 2.438(4) 2_765
Am1 O4 2.554(4) 2_765
Am1 O4 2.554(4) 1_565
Am1 Cr1 3.1861(9) 2_765
Am1 Cr1 3.1861(9) 1_565
Am1 Cr1 3.8299(9) .
Am1 Cr1 3.8299(9) 2_755
Cs1 O3 3.102(4) 2_655
Cs1 O3 3.102(4) .
Cs1 O1 3.166(4) 1_565
Cs1 O1 3.166(4) 2_665
Cs1 O1 3.191(4) 4_565
Cs1 O1 3.191(4) 3_666
Cs1 O1 3.196(4) .
Cs1 O1 3.196(4) 2_655
Cs1 O4 3.234(4) 1_565
Cs1 O4 3.234(4) 2_665
Cs1 O4 3.639(4) 4_566
Cs1 O4 3.639(4) 3_665
Cr1 O1 1.609(4) .
Cr1 O4 1.640(4) .
Cr1 O3 1.650(4) .
Cr1 O2 1.690(4) .
